data_4317939
loop_
_publ_author_name
'D. A. Karydis'
'S. Boghosian'
'K. Nielsen'
'K. M. Eriksen'
'R. Fehrmann'

_publ_section_title
;
 Crystal Structure and Spectroscopic Properties of Na2K6(VO)2(SO4)7
;
_journal_name_full 'Inorganic Chemistry'
_journal_page_first 2417
_journal_page_last 2421
_journal_paper_doi 10.1021/ic011156i
_journal_volume 41
_journal_year 2002
_chemical_formula_sum 'K24 Na8 O120 S28 V8'
_chemical_formula_weight 4347.52
_chemical_name_systematic
;
  ?
;
_space_group_IT_number 96
_symmetry_cell_setting tetragonal
_symmetry_space_group_name_Hall 'P 4nw 2abw'
_symmetry_space_group_name_H-M 'P 43 21 2'
_atom_sites_solution_hydrogens geom
_atom_sites_solution_primary direct
_atom_sites_solution_secondary difmap
_audit_creation_method SHELXL
_cell_angle_alpha 90.00
_cell_angle_beta 90.00
_cell_angle_gamma 90.00
_cell_formula_units_Z 1
_cell_length_a 9.540(3)
_cell_length_b 9.540(3)
_cell_length_c 29.551(5)
_cell_measurement_temperature 293(2)
_cell_volume 2689.5(13)
_computing_structure_refinement 'SHELXL-93 (Sheldrick, 1993)'
_computing_structure_solution 'SHELXS-86 (Sheldrick, 1990)'
_diffrn_ambient_temperature 293(2)
_diffrn_radiation_monochromator graphite
_diffrn_radiation_source 'fine-focus sealed tube'
_diffrn_radiation_type MoK\a
_diffrn_radiation_wavelength 0.71073
_diffrn_reflns_av_R_equivalents 0.0740
_diffrn_reflns_av_sigmaI/netI 0.1600
_diffrn_reflns_limit_h_max 11
_diffrn_reflns_limit_h_min 0
_diffrn_reflns_limit_k_max 11
_diffrn_reflns_limit_k_min 0
_diffrn_reflns_limit_l_max 35
_diffrn_reflns_limit_l_min 0
_diffrn_reflns_number 2701
_diffrn_reflns_theta_max 24.98
_diffrn_reflns_theta_min 2.24
_exptl_absorpt_coefficient_mu 2.325
_exptl_crystal_density_diffrn 2.684
_exptl_crystal_F_000 2136
_refine_diff_density_max 0.597
_refine_diff_density_min -0.704
_refine_diff_density_rms 0.157
_refine_ls_abs_structure_details 'Flack H D (1983), Acta Cryst. A39, 876-881'
_refine_ls_abs_structure_Flack 0.03(8)
_refine_ls_extinction_method none
_refine_ls_goodness_of_fit_all 1.038
_refine_ls_goodness_of_fit_obs 1.117
_refine_ls_matrix_type full
_refine_ls_number_parameters 213
_refine_ls_number_reflns 2365
_refine_ls_number_restraints 0
_refine_ls_restrained_S_all 1.054
_refine_ls_restrained_S_obs 1.117
_refine_ls_R_factor_all 0.1472
_refine_ls_R_factor_obs 0.0463
_refine_ls_shift/esd_max 0.001
_refine_ls_shift/esd_mean 0.000
_refine_ls_structure_factor_coef Fsqd
_refine_ls_weighting_details 'w=1/[\s^2^(Fo^2^)+(0.0427P)^2^+0.2088P] where P=(Fo^2^+2Fc^2^)/3'
_refine_ls_weighting_scheme calc
_refine_ls_wR_factor_all 0.1068
_refine_ls_wR_factor_obs 0.0860
_reflns_number_observed 1448
_reflns_number_total 2366
_reflns_observed_criterion >2sigma(I)
_cod_data_source_file ic011156i.cif
_cod_data_source_block shelxl
_cod_depositor_comments
;
The following automatic conversions were performed:

'_refine_ls_weighting_scheme' value 'calc
w=1/[\s^2^(Fo^2^)+(0.0427P)^2^+0.2088P] where P=(Fo^2^+2Fc^2^)/3' was
changed to 'calc'. New tag '_refine_ls_weighting_details' was
created. The value of the new tag was set to
'w=1/[\s^2^(Fo^2^)+(0.0427P)^2^+0.2088P] where P=(Fo^2^+2Fc^2^)/3'.

Automatic conversion script
Id: cif_fix_values 3143 2015-03-26 13:38:13Z robertas 
;
_cod_database_code 4317939

loop_
_symmetry_equiv_pos_as_xyz
'x, y, z'
'-x, -y, z+1/2'
'-y+1/2, x+1/2, z+3/4'
'y+1/2, -x+1/2, z+1/4'
'y, x, -z'
'-y, -x, -z+1/2'
'-x+1/2, y+1/2, -z+3/4'
'x+1/2, -y+1/2, -z+1/4'

loop_
_atom_site_aniso_label
_atom_site_aniso_U_11
_atom_site_aniso_U_22
_atom_site_aniso_U_33
_atom_site_aniso_U_23
_atom_site_aniso_U_13
_atom_site_aniso_U_12
V 0.0135(8) 0.0111(8) 0.0136(7) 0.0008(7) -0.0009(7) -0.0012(7)
S1 0.0119(11) 0.0099(11) 0.0202(12) 0.0028(10) -0.0005(10) -0.0005(9)
S2 0.0173(12) 0.0159(12) 0.0218(12) -0.0056(10) -0.0037(11) 0.0009(11)
S3 0.0140(12) 0.0154(12) 0.0255(12) -0.0009(11) 0.0018(11) 0.0000(10)
S4 0.0137(10) 0.0137(10) 0.013(2) 0.0050(10) 0.0050(10) 0.0015(13)
Na 0.025(2) 0.019(2) 0.034(2) 0.002(2) 0.003(2) 0.003(2)
K1 0.0191(11) 0.0243(12) 0.0244(10) -0.0032(10) 0.0011(9) 0.0015(10)
K2 0.0361(14) 0.066(2) 0.0414(13) -0.0188(14) 0.0099(13) -0.0107(14)
K3 0.0271(13) 0.058(2) 0.0441(14) 0.0141(14) 0.0081(12) 0.0197(12)
O1 0.025(4) 0.027(4) 0.016(3) -0.010(3) 0.003(3) -0.004(3)
O2 0.021(3) 0.015(3) 0.014(3) 0.002(3) 0.004(3) 0.005(3)
O3 0.012(3) 0.016(3) 0.030(3) -0.003(3) -0.005(3) 0.000(3)
O4 0.021(4) 0.012(3) 0.025(3) 0.008(3) 0.015(3) 0.004(3)
O5 0.037(4) 0.012(3) 0.029(4) 0.007(3) -0.005(3) -0.004(3)
O6 0.009(3) 0.025(3) 0.011(3) -0.003(3) -0.002(3) 0.000(3)
O7 0.021(4) 0.015(3) 0.034(4) 0.001(3) 0.012(3) 0.005(3)
O8 0.035(4) 0.037(4) 0.027(4) 0.010(3) -0.019(3) -0.023(4)
O9 0.019(3) 0.021(3) 0.033(4) -0.010(3) 0.007(3) 0.004(3)
O10 0.035(4) 0.035(4) 0.035(4) -0.004(3) -0.026(3) 0.004(3)
O11 0.026(4) 0.030(4) 0.033(4) -0.002(3) 0.012(3) -0.003(3)
O12 0.027(4) 0.021(4) 0.036(4) -0.006(3) 0.009(3) 0.006(3)
O13 0.025(4) 0.043(4) 0.029(4) -0.001(3) -0.012(3) 0.005(3)
O14 0.019(4) 0.021(4) 0.066(5) 0.002(4) 0.007(4) -0.006(3)
O15 0.076(6) 0.012(4) 0.032(4) 0.002(3) 0.010(4) 0.006(4)

loop_
_atom_site_label
_atom_site_type_symbol
_atom_site_fract_x
_atom_site_fract_y
_atom_site_fract_z
_atom_site_U_iso_or_equiv
_atom_site_thermal_displace_type
_atom_site_occupancy
_atom_site_calc_flag
_atom_site_refinement_flags
_atom_site_disorder_group
V V 0.3274(2) 0.4304(2) -0.18522(5) 0.0127(3) Uani 1 d . .
S1 S 0.3863(2) 0.1483(2) -0.13135(7) 0.0140(5) Uani 1 d . .
S2 S 0.0599(2) 0.2663(2) -0.22342(8) 0.0183(5) Uani 1 d . .
S3 S 0.6466(2) 0.4895(2) -0.15426(8) 0.0183(5) Uani 1 d . .
S4 S 0.2871(2) 0.7129(2) -0.2500 0.0134(7) Uani 1 d S .
Na Na 0.1598(4) 0.7276(4) 0.17773(12) 0.0261(9) Uani 1 d . .
K1 K 0.1015(2) 0.4170(2) 0.26897(7) 0.0226(5) Uani 1 d . .
K2 K 0.4404(3) 0.4360(3) 0.06224(8) 0.0478(7) Uani 1 d . .
K3 K 0.8236(2) 0.4919(3) 0.15415(8) 0.0430(7) Uani 1 d . .
O1 O 0.4082(6) 0.3527(6) -0.2233(2) 0.0230(15) Uani 1 d . .
O2 O 0.2160(6) 0.5354(6) -0.1261(2) 0.0167(14) Uani 1 d . .
O3 O 0.1421(6) 0.3961(6) -0.2063(2) 0.0191(15) Uani 1 d . .
O4 O 0.2996(6) 0.2767(6) -0.1442(2) 0.019(2) Uani 1 d . .
O5 O 0.3217(7) 0.6188(6) -0.2116(2) 0.026(2) Uani 1 d . .
O6 O 0.4825(6) 0.4921(6) -0.1513(2) 0.0151(14) Uani 1 d . .
O7 O 0.4785(6) 0.1129(6) -0.1687(2) 0.023(2) Uani 1 d . .
O8 O 0.4598(7) 0.1820(7) -0.0906(2) 0.033(2) Uani 1 d . .
O9 O 0.1569(6) 0.1598(6) -0.2386(2) 0.0246(15) Uani 1 d . .
O10 O -0.0282(7) 0.3197(7) -0.2594(2) 0.035(2) Uani 1 d . .
O11 O -0.0217(7) 0.2165(7) -0.1847(2) 0.030(2) Uani 1 d . .
O12 O 0.6876(6) 0.3935(6) -0.1894(2) 0.028(2) Uani 1 d . .
O13 O 0.6918(6) 0.4490(8) -0.1096(2) 0.033(2) Uani 1 d . .
O14 O 0.6856(6) 0.6333(6) -0.1646(2) 0.035(2) Uani 1 d . .
O15 O 0.3103(8) 0.8538(6) -0.2344(2) 0.040(2) Uani 1 d . .

loop_
_atom_type_symbol
_atom_type_description
_atom_type_scat_dispersion_real
_atom_type_scat_dispersion_imag
_atom_type_scat_source
V V 0.3005 0.5294 'International Tables Vol C Tables 4.2.6.8 and 6.1.1.4'
S S 0.1246 0.1234 'International Tables Vol C Tables 4.2.6.8 and 6.1.1.4'
K K 0.2009 0.2494 'International Tables Vol C Tables 4.2.6.8 and 6.1.1.4'
O O 0.0106 0.0060 'International Tables Vol C Tables 4.2.6.8 and 6.1.1.4'
Na Na 0.0362 0.0249 'International Tables Vol C Tables 4.2.6.8 and 6.1.1.4'

loop_
_geom_angle_atom_site_label_1
_geom_angle_atom_site_label_2
_geom_angle_atom_site_label_3
_geom_angle
_geom_angle_site_symmetry_1
_geom_angle_site_symmetry_3
_geom_angle_publ_flag
O1 V O6 98.3(3) . . ?
O1 V O3 98.2(3) . . ?
O6 V O3 163.5(3) . . ?
O1 V O4 99.3(3) . . ?
O6 V O4 90.7(3) . . ?
O3 V O4 87.0(3) . . ?
O1 V O5 99.4(3) . . ?
O6 V O5 86.9(3) . . ?
O3 V O5 90.1(3) . . ?
O4 V O5 161.3(3) . . ?
O1 V O2 176.4(3) . . ?
O6 V O2 79.7(2) . . ?
O3 V O2 83.8(2) . . ?
O4 V O2 77.7(2) . . ?
O5 V O2 83.6(2) . . ?
O1 V K2 124.9(2) . 5 ?
O6 V K2 42.7(2) . 5 ?
O3 V K2 125.0(2) . 5 ?
O4 V K2 56.7(2) . 5 ?
O5 V K2 111.5(2) . 5 ?
O2 V K2 51.65(14) . 5 ?
O8 S1 O7 113.3(4) . . ?
O8 S1 O2 111.3(4) . 7_544 ?
O7 S1 O2 110.3(3) . 7_544 ?
O8 S1 O4 107.2(4) . . ?
O7 S1 O4 109.0(3) . . ?
O2 S1 O4 105.4(3) 7_544 . ?
O8 S1 K3 103.4(3) . 5_545 ?
O7 S1 K3 56.3(2) . 5_545 ?
O2 S1 K3 63.2(2) 7_544 5_545 ?
O4 S1 K3 149.4(3) . 5_545 ?
O8 S1 K2 42.3(3) . 5 ?
O7 S1 K2 123.3(3) . 5 ?
O2 S1 K2 126.0(2) 7_544 5 ?
O4 S1 K2 65.1(2) . 5 ?
K3 S1 K2 145.24(9) 5_545 5 ?
O9 S2 O10 113.1(4) . . ?
O9 S2 O11 110.8(4) . . ?
O10 S2 O11 112.3(4) . . ?
O9 S2 O3 109.8(3) . . ?
O10 S2 O3 104.6(4) . . ?
O11 S2 O3 105.9(3) . . ?
O9 S2 K2 55.0(2) . 3_544 ?
O10 S2 K2 125.1(3) . 3_544 ?
O11 S2 K2 56.5(3) . 3_544 ?
O3 S2 K2 130.2(2) . 3_544 ?
O9 S2 K1 153.5(3) . 2_564 ?
O10 S2 K1 51.3(3) . 2_564 ?
O11 S2 K1 95.7(3) . 2_564 ?
O3 S2 K1 62.7(2) . 2_564 ?
K2 S2 K1 150.28(10) 3_544 2_564 ?
O12 S3 O13 114.1(4) . . ?
O12 S3 O14 112.4(4) . . ?
O13 S3 O14 111.6(4) . . ?
O12 S3 O6 108.8(4) . . ?
O13 S3 O6 104.6(4) . . ?
O14 S3 O6 104.6(3) . . ?
O12 S3 Na 141.1(3) . 3_654 ?
O13 S3 Na 47.2(3) . 3_654 ?
O14 S3 Na 65.0(3) . 3_654 ?
O6 S3 Na 109.2(2) . 3_654 ?
O12 S3 Na 35.0(3) . 5 ?
O13 S3 Na 82.4(3) . 5 ?
O14 S3 Na 142.4(3) . 5 ?
O6 S3 Na 105.0(2) . 5 ?
Na S3 Na 124.13(9) 3_654 5 ?
O12 S3 K2 130.3(3) . 5 ?
O13 S3 K2 53.8(3) . 5 ?
O14 S3 K2 116.6(3) . 5 ?
O6 S3 K2 51.0(2) . 5 ?
Na S3 K2 71.50(9) 3_654 5 ?
Na S3 K2 100.01(9) 5 5 ?
O12 S3 K1 59.8(3) . 2_664 ?
O13 S3 K1 117.8(3) . 2_664 ?
O14 S3 K1 55.6(3) . 2_664 ?
O6 S3 K1 137.2(2) . 2_664 ?
Na S3 K1 96.18(9) 3_654 2_664 ?
Na S3 K1 86.84(9) 5 2_664 ?
K2 S3 K1 167.68(9) 5 2_664 ?
O12 S3 K3 133.9(3) . 5 ?
O13 S3 K3 111.6(3) . 5 ?
O14 S3 K3 41.5(3) . 5 ?
O6 S3 K3 64.3(2) . 5 ?
Na S3 K3 72.04(9) 3_654 5 ?
Na S3 K3 163.73(11) 5 5 ?
K2 S3 K3 82.91(8) 5 5 ?
K1 S3 K3 93.38(8) 2_664 5 ?
O15 S4 O15 113.0(6) 6_664 . ?
O15 S4 O5 106.6(4) 6_664 6_664 ?
O15 S4 O5 111.1(4) . 6_664 ?
O15 S4 O5 111.1(4) 6_664 . ?
O15 S4 O5 106.6(4) . . ?
O5 S4 O5 108.4(5) 6_664 . ?
O15 S4 K2 49.9(3) 6_664 7_554 ?
O15 S4 K2 72.5(3) . 7_554 ?
O5 S4 K2 96.1(3) 6_664 7_554 ?
O5 S4 K2 153.4(3) . 7_554 ?
O15 S4 K2 72.5(3) 6_664 3_554 ?
O15 S4 K2 49.9(3) . 3_554 ?
O5 S4 K2 153.4(3) 6_664 3_554 ?
O5 S4 K2 96.1(3) . 3_554 ?
K2 S4 K2 62.37(10) 7_554 3_554 ?
O15 S4 K3 52.4(3) 6_664 2_664 ?
O15 S4 K3 143.6(3) . 2_664 ?
O5 S4 K3 57.0(2) 6_664 2_664 ?
O5 S4 K3 109.8(2) . 2_664 ?
K2 S4 K3 74.85(6) 7_554 2_664 ?
K2 S4 K3 124.28(9) 3_554 2_664 ?
O15 S4 K3 143.6(3) 6_664 5 ?
O15 S4 K3 52.4(3) . 5 ?
O5 S4 K3 109.8(2) 6_664 5 ?
O5 S4 K3 57.0(2) . 5 ?
K2 S4 K3 124.28(9) 7_554 5 ?
K2 S4 K3 74.85(6) 3_554 5 ?
K3 S4 K3 159.67(12) 2_664 5 ?
O12 Na O10 112.3(3) 5 2_565 ?
O12 Na O13 158.7(3) 5 4_465 ?
O10 Na O13 88.7(3) 2_565 4_465 ?
O12 Na O7 91.9(2) 5 5 ?
O10 Na O7 78.2(2) 2_565 5 ?
O13 Na O7 96.2(2) 4_465 5 ?
O12 Na O11 86.3(2) 5 5_565 ?
O10 Na O11 104.2(3) 2_565 5_565 ?
O13 Na O11 85.0(2) 4_465 5_565 ?
O7 Na O11 177.4(3) 5 5_565 ?
O12 Na O14 106.1(2) 5 4_465 ?
O10 Na O14 141.6(3) 2_565 4_465 ?
O13 Na O14 53.1(2) 4_465 4_465 ?
O7 Na O14 99.3(2) 5 4_465 ?
O11 Na O14 79.5(2) 5_565 4_465 ?
O12 Na S3 132.9(2) 5 4_465 ?
O10 Na S3 114.6(2) 2_565 4_465 ?
O13 Na S3 25.9(2) 4_465 4_465 ?
O7 Na S3 101.1(2) 5 4_465 ?
O11 Na S3 78.9(2) 5_565 4_465 ?
O14 Na S3 27.42(13) 4_465 4_465 ?
O12 Na S3 21.1(2) 5 5 ?
O10 Na S3 130.2(2) 2_565 5 ?
O13 Na S3 140.2(2) 4_465 5 ?
O7 Na S3 85.6(2) 5 5 ?
O11 Na S3 92.0(2) 5_565 5 ?
O14 Na S3 87.2(2) 4_465 5 ?
S3 Na S3 114.65(11) 4_465 5 ?
O12 Na K2 131.2(2) 5 8_465 ?
O10 Na K2 78.7(2) 2_565 8_465 ?
O13 Na K2 46.9(2) 4_465 8_465 ?
O7 Na K2 136.4(2) 5 8_465 ?
O11 Na K2 45.7(2) 5_565 8_465 ?
O14 Na K2 77.51(15) 4_465 8_465 ?
S3 Na K2 57.38(8) 4_465 8_465 ?
S3 Na K2 136.74(12) 5 8_465 ?
O12 Na K3 79.5(2) 5 8_465 ?
O10 Na K3 148.5(2) 2_565 8_465 ?
O13 Na K3 80.4(2) 4_465 8_465 ?
O7 Na K3 132.1(2) 5 8_465 ?
O11 Na K3 45.8(2) 5_565 8_465 ?
O14 Na K3 41.54(14) 4_465 8_465 ?
S3 Na K3 58.20(8) 4_465 8_465 ?
S3 Na K3 69.66(9) 5 8_465 ?
K2 Na K3 72.29(8) 8_465 8_465 ?
O12 Na K3 135.9(2) 5 1_455 ?
O10 Na K3 65.7(2) 2_565 1_455 ?
O13 Na K3 55.2(2) 4_465 1_455 ?
O7 Na K3 43.99(15) 5 1_455 ?
O11 Na K3 137.8(2) 5_565 1_455 ?
O14 Na K3 85.7(2) 4_465 1_455 ?
S3 Na K3 70.45(9) 4_465 1_455 ?
S3 Na K3 126.65(11) 5 1_455 ?
K2 Na K3 92.66(9) 8_465 1_455 ?
K3 Na K3 126.68(10) 8_465 1_455 ?
O12 Na K1 84.9(2) 5 . ?
O10 Na K1 40.4(2) 2_565 . ?
O13 Na K1 115.0(2) 4_465 . ?
O7 Na K1 48.1(2) 5 . ?
O11 Na K1 133.4(2) 5_565 . ?
O14 Na K1 146.6(2) 4_465 . ?
S3 Na K1 136.04(12) 4_465 . ?
S3 Na K1 95.69(9) 5 . ?
K2 Na K1 119.04(10) 8_465 . ?
K3 Na K1 164.48(11) 8_465 . ?
K3 Na K1 65.90(7) 1_455 . ?
O8 K1 O9 92.5(2) 8_455 5 ?
O8 K1 O10 115.8(2) 8_455 2_565 ?
O9 K1 O10 142.6(2) 5 2_565 ?
O8 K1 O1 144.6(2) 8_455 5 ?
O9 K1 O1 68.2(2) 5 5 ?
O10 K1 O1 95.8(2) 2_565 5 ?
O8 K1 O15 74.4(2) 8_455 5_455 ?
O9 K1 O15 73.5(2) 5 5_455 ?
O10 K1 O15 90.4(2) 2_565 5_455 ?
O1 K1 O15 123.5(2) 5 5_455 ?
O8 K1 O14 76.0(2) 8_455 2_665 ?
O9 K1 O14 85.9(2) 5 2_665 ?
O10 K1 O14 122.9(2) 2_565 2_665 ?
O1 K1 O14 73.4(2) 5 2_665 ?
O15 K1 O14 142.8(2) 5_455 2_665 ?
O8 K1 O12 103.2(2) 8_455 2_665 ?
O9 K1 O12 123.9(2) 5 2_665 ?
O10 K1 O12 75.0(2) 2_565 2_665 ?
O1 K1 O12 68.4(2) 5 2_665 ?
O15 K1 O12 162.6(2) 5_455 2_665 ?
O14 K1 O12 48.6(2) 2_665 2_665 ?
O8 K1 O3 68.2(2) 8_455 2_565 ?
O9 K1 O3 141.5(2) 5 2_565 ?
O10 K1 O3 48.4(2) 2_565 2_565 ?
O1 K1 O3 143.8(2) 5 2_565 ?
O15 K1 O3 69.5(2) 5_455 2_565 ?
O14 K1 O3 118.6(2) 2_665 2_565 ?
O12 K1 O3 93.5(2) 2_665 2_565 ?
O8 K1 O7 149.3(2) 8_455 5 ?
O9 K1 O7 81.1(2) 5 5 ?
O10 K1 O7 62.1(2) 2_565 5 ?
O1 K1 O7 59.6(2) 5 5 ?
O15 K1 O7 75.0(2) 5_455 5 ?
O14 K1 O7 132.7(2) 2_665 5 ?
O12 K1 O7 105.3(2) 2_665 5 ?
O3 K1 O7 98.6(2) 2_565 5 ?
O8 K1 S2 91.86(15) 8_455 2_565 ?
O9 K1 S2 159.0(2) 5 2_565 ?
O10 K1 S2 24.37(13) 2_565 2_565 ?
O1 K1 S2 117.0(2) 5 2_565 ?
O15 K1 S2 88.0(2) 5_455 2_565 ?
O14 K1 S2 115.13(15) 2_665 2_565 ?
O12 K1 S2 74.83(13) 2_665 2_565 ?
O3 K1 S2 27.15(11) 2_565 2_565 ?
O7 K1 S2 84.75(12) 5 2_565 ?
O8 K1 S3 85.6(2) 8_455 2_665 ?
O9 K1 S3 108.40(14) 5 2_665 ?
O10 K1 S3 98.2(2) 2_565 2_665 ?
O1 K1 S3 73.83(14) 5 2_665 ?
O15 K1 S3 160.0(2) 5_455 2_665 ?
O14 K1 S3 24.76(13) 2_665 2_665 ?
O12 K1 S3 24.72(12) 2_665 2_665 ?
O3 K1 S3 103.07(13) 2_565 2_665 ?
O7 K1 S3 125.00(13) 5 2_665 ?
S2 K1 S3 92.44(7) 2_565 2_665 ?
O8 K1 K2 40.81(15) 8_455 4_455 ?
O9 K1 K2 53.06(14) 5 4_455 ?
O10 K1 K2 141.7(2) 2_565 4_455 ?
O1 K1 K2 118.58(15) 5 4_455 ?
O15 K1 K2 57.6(2) 5_455 4_455 ?
O14 K1 K2 85.25(14) 2_665 4_455 ?
O12 K1 K2 131.17(14) 2_665 4_455 ?
O3 K1 K2 97.07(13) 2_565 4_455 ?
O7 K1 K2 119.81(13) 5 4_455 ?
S2 K1 K2 124.21(8) 2_565 4_455 ?
S3 K1 K2 106.83(7) 2_665 4_455 ?
O8 K2 O6 81.1(2) 5 5 ?
O8 K2 O9 158.4(2) 5 4 ?
O6 K2 O9 116.6(2) 5 4 ?
O8 K2 O11 149.8(2) 5 4 ?
O6 K2 O11 75.3(2) 5 4 ?
O9 K2 O11 51.8(2) 4 4 ?
O8 K2 O13 78.0(2) 5 5 ?
O6 K2 O13 51.0(2) 5 5 ?
O9 K2 O13 122.3(2) 4 5 ?
O11 K2 O13 72.5(2) 4 5 ?
O8 K2 O15 87.3(2) 5 4_455 ?
O6 K2 O15 131.1(2) 5 4_455 ?
O9 K2 O15 71.8(2) 4 4_455 ?
O11 K2 O15 122.5(2) 4 4_455 ?
O13 K2 O15 164.8(2) 5 4_455 ?
O8 K2 O2 98.4(2) 5 5 ?
O6 K2 O2 56.1(2) 5 5 ?
O9 K2 O2 83.4(2) 4 5 ?
O11 K2 O2 84.1(2) 4 5 ?
O13 K2 O2 106.8(2) 5 5 ?
O15 K2 O2 79.2(2) 4_455 5 ?
O8 K2 O4 47.5(2) 5 5 ?
O6 K2 O4 54.1(2) 5 5 ?
O9 K2 O4 131.9(2) 4 5 ?
O11 K2 O4 124.6(2) 4 5 ?
O13 K2 O4 89.4(2) 5 5 ?
O15 K2 O4 83.6(2) 4_455 5 ?
O2 K2 O4 51.08(15) 5 5 ?
O8 K2 O9 83.5(2) 5 7_554 ?
O6 K2 O9 127.3(2) 5 7_554 ?
O9 K2 O9 93.7(2) 4 7_554 ?
O11 K2 O9 95.9(2) 4 7_554 ?
O13 K2 O9 76.5(2) 5 7_554 ?
O15 K2 O9 97.9(2) 4_455 7_554 ?
O2 K2 O9 176.5(2) 5 7_554 ?
O4 K2 O9 130.9(2) 5 7_554 ?
O8 K2 S2 174.3(2) 5 4 ?
O6 K2 S2 97.89(15) 5 4 ?
O9 K2 S2 25.75(13) 4 4 ?
O11 K2 S2 26.25(13) 4 4 ?
O13 K2 S2 97.0(2) 5 4 ?
O15 K2 S2 97.40(15) 4_455 4 ?
O2 K2 S2 85.60(13) 5 4 ?
O4 K2 S2 135.91(14) 5 4 ?
O9 K2 S2 92.79(13) 7_554 4 ?
O8 K2 O15 64.8(2) 5 7_544 ?
O6 K2 O15 145.0(2) 5 7_544 ?
O9 K2 O15 95.3(2) 4 7_544 ?
O11 K2 O15 139.5(2) 4 7_544 ?
O13 K2 O15 123.7(2) 5 7_544 ?
O15 K2 O15 43.9(2) 4_455 7_544 ?
O2 K2 O15 118.8(2) 5 7_544 ?
O4 K2 O15 94.3(2) 5 7_544 ?
O9 K2 O15 59.3(2) 7_554 7_544 ?
S2 K2 O15 116.79(14) 4 7_544 ?
O8 K2 S3 79.8(2) 5 5 ?
O6 K2 S3 26.67(12) 5 5 ?
O9 K2 S3 121.67(15) 4 5 ?
O11 K2 S3 70.63(14) 4 5 ?
O13 K2 S3 24.43(13) 5 5 ?
O15 K2 S3 155.7(2) 4_455 5 ?
O2 K2 S3 82.37(13) 5 5 ?
O4 K2 S3 72.52(11) 5 5 ?
O9 K2 S3 100.95(14) 7_554 5 ?
S2 K2 S3 96.82(8) 4 5 ?
O15 K2 S3 140.27(15) 7_544 5 ?
O14 K3 O7 134.5(2) 5 5_655 ?
O14 K3 O11 77.7(2) 5 4 ?
O7 K3 O11 120.2(2) 5_655 4 ?
O14 K3 O15 112.9(2) 5 5 ?
O7 K3 O15 75.7(2) 5_655 5 ?
O11 K3 O15 147.1(2) 4 5 ?
O14 K3 O2 169.2(2) 5 4 ?
O7 K3 O2 49.0(2) 5_655 4 ?
O11 K3 O2 91.9(2) 4 4 ?
O15 K3 O2 77.5(2) 5 4 ?
O14 K3 O5 82.3(2) 5 5 ?
O7 K3 O5 121.4(2) 5_655 5 ?
O11 K3 O5 109.7(2) 4 5 ?
O15 K3 O5 45.9(2) 5 5 ?
O2 K3 O5 104.3(2) 4 5 ?
O14 K3 O4 125.3(2) 5 4 ?
O7 K3 O4 99.7(2) 5_655 4 ?
O11 K3 O4 67.5(2) 4 4 ?
O15 K3 O4 82.0(2) 5 4 ?
O2 K3 O4 51.09(15) 4 4 ?
O5 K3 O4 72.1(2) 5 4 ?
O14 K3 O6 47.8(2) 5 5 ?
O7 K3 O6 171.5(2) 5_655 5 ?
O11 K3 O6 67.5(2) 4 5 ?
O15 K3 O6 95.8(2) 5 5 ?
O2 K3 O6 130.8(2) 4 5 ?
O5 K3 O6 50.24(15) 5 5 ?
O4 K3 O6 79.7(2) 4 5 ?
O14 K3 O13 67.4(2) 5 4_565 ?
O7 K3 O13 72.6(2) 5_655 4_565 ?
O11 K3 O13 85.7(2) 4 4_565 ?
O15 K3 O13 127.3(2) 5 4_565 ?
O2 K3 O13 109.3(2) 4 4_565 ?
O5 K3 O13 142.5(2) 5 4_565 ?
O4 K3 O13 143.9(2) 4 4_565 ?
O6 K3 O13 112.8(2) 5 4_565 ?
O14 K3 S1 152.4(2) 5 5_655 ?
O7 K3 S1 25.59(12) 5_655 5_655 ?
O11 K3 S1 100.30(15) 4 5_655 ?
O15 K3 S1 83.93(14) 5 5_655 ?
O2 K3 S1 26.24(11) 4 5_655 ?
O5 K3 S1 123.18(15) 5 5_655 ?
O4 K3 S1 76.92(12) 4 5_655 ?
O6 K3 S1 156.43(15) 5 5_655 ?
O13 K3 S1 85.05(14) 4_565 5_655 ?
O14 K3 S3 21.69(14) 5 5 ?
O7 K3 S3 156.2(2) 5_655 5 ?
O11 K3 S3 68.35(14) 4 5 ?
O15 K3 S3 109.53(14) 5 5 ?
O2 K3 S3 153.94(15) 4 5 ?
O5 K3 S3 69.04(13) 5 5 ?
O4 K3 S3 103.98(13) 4 5 ?
O6 K3 S3 26.51(11) 5 5 ?
O13 K3 S3 86.81(14) 4_565 5 ?
S1 K3 S3 166.53(10) 5_655 5 ?
O14 K3 S4 95.0(2) 5 2_665 ?
O7 K3 S4 98.26(15) 5_655 2_665 ?
O11 K3 S4 132.7(2) 4 2_665 ?
O15 K3 S4 22.71(13) 5 2_665 ?
O2 K3 S4 94.26(13) 4 2_665 ?
O5 K3 S4 24.05(11) 5 2_665 ?
O4 K3 S4 80.60(13) 4 2_665 ?
O6 K3 S4 73.27(12) 5 2_665 ?
O13 K3 S4 134.89(14) 4_565 2_665 ?
S1 K3 S4 105.56(8) 5_655 2_665 ?
S3 K3 S4 87.77(8) 5 2_665 ?
V O1 K1 141.9(3) . 5 ?
S1 O2 V 138.4(3) 7_554 . ?
S1 O2 K2 126.7(3) 7_554 5 ?
V O2 K2 91.3(2) . 5 ?
S1 O2 K3 90.6(3) 7_554 3_544 ?
V O2 K3 104.1(2) . 3_544 ?
K2 O2 K3 94.2(2) 5 3_544 ?
S2 O3 V 135.6(4) . . ?
S2 O3 K1 90.2(3) . 2_564 ?
V O3 K1 133.9(3) . 2_564 ?
S1 O4 V 134.0(3) . . ?
S1 O4 K3 118.5(3) . 3_544 ?
V O4 K3 107.4(2) . 3_544 ?
S1 O4 K2 89.0(3) . 5 ?
V O4 K2 92.8(2) . 5 ?
K3 O4 K2 86.9(2) 3_544 5 ?
S4 O5 V 149.8(4) . . ?
S4 O5 K3 99.0(3) . 5 ?
V O5 K3 110.6(3) . 5 ?
S3 O6 V 138.7(4) . . ?
S3 O6 K2 102.3(3) . 5 ?
V O6 K2 109.3(2) . 5 ?
S3 O6 K3 89.2(3) . 5 ?
V O6 K3 108.7(2) . 5 ?
K2 O6 K3 102.2(2) 5 5 ?
S1 O7 Na 129.2(4) . 5 ?
S1 O7 K3 98.1(3) . 5_545 ?
Na O7 K3 98.8(2) 5 5_545 ?
S1 O7 K1 129.5(3) . 5 ?
Na O7 K1 95.1(2) 5 5 ?
K3 O7 K1 97.1(2) 5_545 5 ?
S1 O8 K2 116.1(4) . 5 ?
S1 O8 K1 146.3(4) . 8 ?
K2 O8 K1 97.0(2) 5 8 ?
S2 O9 K1 146.8(4) . 5 ?
S2 O9 K2 99.3(3) . 3_544 ?
K1 O9 K2 108.9(2) 5 3_544 ?
S2 O9 K2 119.7(3) . 7_544 ?
K1 O9 K2 84.4(2) 5 7_544 ?
K2 O9 K2 76.5(2) 3_544 7_544 ?
S2 O10 Na 147.7(4) . 2_564 ?
S2 O10 K1 104.3(3) . 2_564 ?
Na O10 K1 106.8(2) 2_564 2_564 ?
S2 O11 Na 130.8(4) . 5_455 ?
S2 O11 K2 97.3(3) . 3_544 ?
Na O11 K2 94.6(2) 5_455 3_544 ?
S2 O11 K3 123.7(3) . 3_544 ?
Na O11 K3 95.7(2) 5_455 3_544 ?
K2 O11 K3 110.2(2) 3_544 3_544 ?
S3 O12 Na 123.9(4) . 5 ?
S3 O12 K1 95.5(3) . 2_664 ?
Na O12 K1 122.8(2) 5 2_664 ?
S3 O13 Na 106.8(4) . 3_654 ?
S3 O13 K2 101.7(3) . 5 ?
Na O13 K2 94.2(2) 3_654 5 ?
S3 O13 K3 119.2(3) . 3_644 ?
Na O13 K3 87.4(2) 3_654 3_644 ?
K2 O13 K3 136.7(2) 5 3_644 ?
S3 O14 K3 116.8(3) . 5 ?
S3 O14 Na 87.6(3) . 3_654 ?
K3 O14 Na 91.8(2) 5 3_654 ?
S3 O14 K1 99.6(3) . 2_664 ?
K3 O14 K1 134.4(3) 5 2_664 ?
Na O14 K1 117.6(2) 3_654 2_664 ?
S4 O15 K1 137.5(4) . 5_565 ?
S4 O15 K2 107.4(4) . 3_554 ?
K1 O15 K2 103.6(2) 5_565 3_554 ?
S4 O15 K3 104.9(3) . 5 ?
K1 O15 K3 99.4(2) 5_565 5 ?
K2 O15 K3 97.1(2) 3_554 5 ?
S4 O15 K2 83.7(3) . 7_554 ?
K1 O15 K2 79.2(2) 5_565 7_554 ?
K2 O15 K2 71.4(2) 3_554 7_554 ?
K3 O15 K2 167.5(2) 5 7_554 ?

loop_
_geom_bond_atom_site_label_1
_geom_bond_atom_site_label_2
_geom_bond_distance
_geom_bond_site_symmetry_2
_geom_bond_publ_flag
V O1 1.552(6) . ?
V O6 1.881(6) . ?
V O3 1.903(6) . ?
V O4 1.920(6) . ?
V O5 1.960(6) . ?
V O2 2.276(5) . ?
V K2 3.780(3) 5 ?
S1 O8 1.429(6) . ?
S1 O7 1.451(6) . ?
S1 O2 1.471(6) 7_544 ?
S1 O4 1.526(6) . ?
S1 K3 3.326(3) 5_545 ?
S1 K2 3.487(3) 5 ?
S2 O9 1.445(6) . ?
S2 O10 1.447(6) . ?
S2 O11 1.464(6) . ?
S2 O3 1.551(6) . ?
S2 K2 3.284(3) 3_544 ?
S2 K1 3.398(3) 2_564 ?
S3 O12 1.438(6) . ?
S3 O13 1.442(6) . ?
S3 O14 1.454(6) . ?
S3 O6 1.568(6) . ?
S3 Na 3.154(4) 3_654 ?
S3 Na 3.312(4) 5 ?
S3 K2 3.413(3) 5 ?
S3 K1 3.423(3) 2_664 ?
S3 K3 3.513(3) 5 ?
S4 O15 1.438(7) 6_664 ?
S4 O15 1.438(7) . ?
S4 O5 1.485(6) 6_664 ?
S4 O5 1.485(6) . ?
S4 K2 3.552(4) 7_554 ?
S4 K2 3.553(4) 3_554 ?
S4 K3 3.600(3) 2_664 ?
S4 K3 3.600(3) 5 ?
Na O12 2.288(7) 5 ?
Na O10 2.288(7) 2_565 ?
Na O13 2.419(8) 4_465 ?
Na O7 2.433(7) 5 ?
Na O11 2.460(7) 5_565 ?
Na O14 2.862(8) 4_465 ?
Na S3 3.154(4) 4_465 ?
Na S3 3.312(4) 5 ?
Na K2 3.843(4) 8_465 ?
Na K3 3.932(4) 8_465 ?
Na K3 3.978(5) 1_455 ?
Na K1 4.045(4) . ?
K1 O8 2.683(6) 8_455 ?
K1 O9 2.697(6) 5 ?
K1 O10 2.738(7) 2_565 ?
K1 O1 2.752(6) 5 ?
K1 O15 2.767(7) 5_455 ?
K1 O14 2.866(7) 2_665 ?
K1 O12 2.972(6) 2_665 ?
K1 O3 3.019(6) 2_565 ?
K1 O7 3.022(6) 5 ?
K1 S2 3.398(3) 2_565 ?
K1 S3 3.423(3) 2_665 ?
K1 K2 3.968(4) 4_455 ?
K2 O8 2.613(7) 5 ?
K2 O6 2.715(6) 5 ?
K2 O9 2.725(6) 4 ?
K2 O11 2.760(7) 4 ?
K2 O13 2.814(7) 5 ?
K2 O15 2.848(7) 4_455 ?
K2 O2 2.966(6) 5 ?
K2 O4 3.163(6) 5 ?
K2 O9 3.187(6) 7_554 ?
K2 S2 3.284(3) 4 ?
K2 O15 3.409(8) 7_544 ?
K2 S3 3.413(3) 5 ?
K3 O14 2.609(7) 5 ?
K3 O7 2.796(6) 5_655 ?
K3 O11 2.831(7) 4 ?
K3 O15 2.952(8) 5 ?
K3 O2 2.969(6) 4 ?
K3 O5 3.055(6) 5 ?
K3 O4 3.159(6) 4 ?
K3 O6 3.165(6) 5 ?
K3 O13 3.271(7) 4_565 ?
K3 S1 3.326(3) 5_655 ?
K3 S3 3.513(3) 5 ?
K3 S4 3.600(3) 2_665 ?
O1 K1 2.752(6) 5 ?
O2 S1 1.471(6) 7_554 ?
O2 K2 2.966(6) 5 ?
O2 K3 2.969(6) 3_544 ?
O3 K1 3.019(6) 2_564 ?
O4 K3 3.159(6) 3_544 ?
O4 K2 3.163(6) 5 ?
O5 K3 3.055(6) 5 ?
O6 K2 2.715(6) 5 ?
O6 K3 3.165(6) 5 ?
O7 Na 2.433(7) 5 ?
O7 K3 2.796(6) 5_545 ?
O7 K1 3.022(6) 5 ?
O8 K2 2.613(7) 5 ?
O8 K1 2.684(6) 8 ?
O9 K1 2.697(6) 5 ?
O9 K2 2.725(6) 3_544 ?
O9 K2 3.187(6) 7_544 ?
O10 Na 2.288(7) 2_564 ?
O10 K1 2.738(7) 2_564 ?
O11 Na 2.460(7) 5_455 ?
O11 K2 2.760(7) 3_544 ?
O11 K3 2.831(7) 3_544 ?
O12 Na 2.288(7) 5 ?
O12 K1 2.972(6) 2_664 ?
O13 Na 2.419(8) 3_654 ?
O13 K2 2.814(7) 5 ?
O13 K3 3.271(7) 3_644 ?
O14 K3 2.609(7) 5 ?
O14 Na 2.862(8) 3_654 ?
O14 K1 2.866(7) 2_664 ?
O15 K1 2.767(7) 5_565 ?
O15 K2 2.848(7) 3_554 ?
O15 K3 2.952(8) 5 ?
O15 K2 3.409(8) 7_554 ?
